data_4108224
loop_
_publ_author_name
'Rajshekhar Ghosh'
'Thomas J. Emge'
'Karsten Krogh-Jespersen'
'Alan S. Goldman'

_publ_contact_author_address
; 
 Department of Chemistry and Chemical Biology
 Rutgers, The State University of New Jersey
 610 Taylor Road
 Piscataway, New Jersey  08854-8087  U.S.A. 
;
_publ_contact_author_email alan.goldman@rutgers.edu
_publ_contact_author_name 'Alan S. Goldman'
_publ_section_title
;
 Combined Experimental and Computational Studies on Carbon-Carbon
 Reductive Elimination from Bis(hydrocarbyl) Complexes of (PCP)Ir
;
_journal_name_full 'Journal of the American Chemical Society'
_journal_page_first 11317
_journal_page_last 11327
_journal_paper_doi 10.1021/ja800434r
_journal_volume 130
_journal_year 2008
_chemical_formula_moiety '(C27 H49 Ir O P2),2(C H2.333333)'
_chemical_formula_sum 'C29 H53.666667 Ir O P2'
_chemical_formula_weight 672.53
_space_group_IT_number 178
_symmetry_cell_setting hexagonal
_symmetry_space_group_name_Hall 'P 61 2 (0 0 5)'
_symmetry_space_group_name_H-M 'P 61 2 2'
_atom_sites_solution_hydrogens geom
_atom_sites_solution_primary direct
_atom_sites_solution_secondary difmap
_audit_creation_method SHELXL-97
_cell_angle_alpha 90.00
_cell_angle_beta 90.00
_cell_angle_gamma 120.00
_cell_formula_units_Z 6
_cell_length_a 16.2384(4)
_cell_length_b 16.2384(4)
_cell_length_c 20.0680(10)
_cell_measurement_reflns_used 7058
_cell_measurement_temperature 100(2)
_cell_measurement_theta_max 29.25
_cell_measurement_theta_min 2.49
_cell_volume 4582.7(3)
_computing_cell_refinement 'Bruker SMART'
_computing_data_collection 'Bruker SMART'
_computing_data_reduction 'Bruker SAINT'
_computing_molecular_graphics 'Bruker SHELXTL'
_computing_publication_material 'Bruker SHELXTL'
_computing_structure_refinement 'SHELXL-97 (Sheldrick, 1997)'
_computing_structure_solution 'SHELXS-97 (Sheldrick, 1990)'
_diffrn_ambient_temperature 100(2)
_diffrn_measured_fraction_theta_full 0.999
_diffrn_measured_fraction_theta_max 0.999
_diffrn_measurement_device_type 'CCD area detector'
_diffrn_measurement_method 'phi and omega scans'
_diffrn_radiation_monochromator graphite
_diffrn_radiation_source 'fine-focus sealed tube'
_diffrn_radiation_type MoK\a
_diffrn_radiation_wavelength 0.71073
_diffrn_reflns_av_R_equivalents 0.0672
_diffrn_reflns_av_sigmaI/netI 0.0350
_diffrn_reflns_limit_h_max 21
_diffrn_reflns_limit_h_min -21
_diffrn_reflns_limit_k_max 21
_diffrn_reflns_limit_k_min -21
_diffrn_reflns_limit_l_max 26
_diffrn_reflns_limit_l_min -26
_diffrn_reflns_number 45979
_diffrn_reflns_theta_full 28.28
_diffrn_reflns_theta_max 28.28
_diffrn_reflns_theta_min 1.77
_exptl_absorpt_coefficient_mu 4.493
_exptl_absorpt_correction_T_max 0.83
_exptl_absorpt_correction_T_min 0.64
_exptl_absorpt_correction_type multi-scan
_exptl_absorpt_process_details 'Bruker SAINT (SADABS)'
_exptl_crystal_colour orange
_exptl_crystal_density_diffrn 1.462
_exptl_crystal_description rod
_exptl_crystal_F_000 2056
_exptl_crystal_size_max 0.12
_exptl_crystal_size_mid 0.06
_exptl_crystal_size_min 0.04
_refine_diff_density_max 0.895
_refine_diff_density_min -0.571
_refine_diff_density_rms 0.100
_refine_ls_abs_structure_details 'Flack H D (1983), Acta Cryst. A39, 876-881'
_refine_ls_abs_structure_Flack -0.03(2)
_refine_ls_extinction_method none
_refine_ls_goodness_of_fit_ref 1.059
_refine_ls_hydrogen_treatment constr
_refine_ls_matrix_type full
_refine_ls_number_parameters 173
_refine_ls_number_reflns 3816
_refine_ls_number_restraints 20
_refine_ls_restrained_S_all 2.011
_refine_ls_R_factor_all 0.0396
_refine_ls_R_factor_gt 0.0298
_refine_ls_shift/su_max 0.000
_refine_ls_shift/su_mean 0.000
_refine_ls_structure_factor_coef Fsqd
_refine_ls_weighting_details 'calc w=1/[\s^2^(Fo^2^)+(0.0350P)^2^+3.5000P] where P=(Fo^2^+2Fc^2^)/3'
_refine_ls_weighting_scheme calc
_refine_ls_wR_factor_gt 0.0690
_refine_ls_wR_factor_ref 0.0724
_reflns_number_gt 3336
_reflns_number_total 3816
_reflns_threshold_expression >2sigma(I)
_cod_data_source_file ja800434r-file012.cif
_cod_data_source_block irme2co
_cod_database_code 4108224

loop_
_symmetry_equiv_pos_as_xyz
'x, y, z'
'x-y, x, z+1/6'
'-y, x-y, z+1/3'
'-x, -y, z+1/2'
'-x+y, -x, z+2/3'
'y, -x+y, z+5/6'
'x-y, -y, -z'
'-y, -x, -z+5/6'
'-x, -x+y, -z+2/3'
'-x+y, y, -z+1/2'
'y, x, -z+1/3'
'x, x-y, -z+1/6'

loop_
_atom_site_label
_atom_site_type_symbol
_atom_site_fract_x
_atom_site_fract_y
_atom_site_fract_z
_atom_site_U_iso_or_equiv
_atom_site_adp_type
_atom_site_occupancy
_atom_site_symmetry_multiplicity
_atom_site_calc_flag
_atom_site_refinement_flags
_atom_site_disorder_assembly
_atom_site_disorder_group
Ir1 Ir -0.16011(3) 0.419945(17) 0.0833 0.03140(14) Uani 1 2 d SD . .
P1 P -0.18956(17) 0.53497(19) 0.03337(12) 0.0351(5) Uani 1 1 d . A .
C1 C -0.3084(8) 0.3458(4) 0.0833 0.035(3) Uani 1 2 d S . .
C2 C -0.3599(7) 0.3698(8) 0.0392(5) 0.039(2) Uani 1 1 d . . .
C3 C -0.4588(7) 0.3207(8) 0.0394(5) 0.043(2) Uani 1 1 d . A .
H3 H -0.4927 0.3383 0.0095 0.051 Uiso 1 1 calc R . .
C4 C -0.5077(11) 0.2461(5) 0.0833 0.050(3) Uani 1 2 d S . .
H4 H -0.5753 0.2124 0.0833 0.060 Uiso 1 2 calc SR A .
C5 C -0.3042(7) 0.4535(7) -0.0071(5) 0.043(2) Uani 1 1 d . A .
H5A H -0.3403 0.4868 -0.0156 0.051 Uiso 1 1 calc R . .
H5B H -0.2931 0.4311 -0.0502 0.051 Uiso 1 1 calc R . .
C6 C -0.2219(7) 0.6089(7) 0.0898(6) 0.046(2) Uani 1 1 d . . .
C7 C -0.3109(8) 0.5433(9) 0.1291(6) 0.053(3) Uani 1 1 d . A .
H7A H -0.3191 0.5791 0.1653 0.080 Uiso 1 1 calc R . .
H7B H -0.3048 0.4909 0.1478 0.080 Uiso 1 1 calc R . .
H7C H -0.3663 0.5177 0.0995 0.080 Uiso 1 1 calc R . .
C8 C -0.2453(9) 0.6772(9) 0.0509(7) 0.058(3) Uani 1 1 d . A .
H8A H -0.2916 0.6418 0.0157 0.087 Uiso 1 1 calc R . .
H8B H -0.1870 0.7282 0.0308 0.087 Uiso 1 1 calc R . .
H8C H -0.2720 0.7048 0.0815 0.087 Uiso 1 1 calc R . .
C9 C -0.1395(8) 0.6708(8) 0.1383(6) 0.054(3) Uani 1 1 d . A .
H9A H -0.1647 0.6880 0.1769 0.081 Uiso 1 1 calc R . .
H9B H -0.0925 0.7287 0.1154 0.081 Uiso 1 1 calc R . .
H9C H -0.1092 0.6349 0.1532 0.081 Uiso 1 1 calc R . .
C10 C -0.1082(8) 0.6164(8) -0.0341(5) 0.046(2) Uani 1 1 d . . .
C11 C -0.1584(9) 0.6489(8) -0.0847(6) 0.061(3) Uani 1 1 d . A .
H11A H -0.1793 0.6886 -0.0619 0.092 Uiso 1 1 calc R . .
H11B H -0.2137 0.5930 -0.1037 0.092 Uiso 1 1 calc R . .
H11C H -0.1139 0.6856 -0.1204 0.092 Uiso 1 1 calc R . .
C12 C -0.0231(9) 0.7033(8) -0.0025(6) 0.058(3) Uani 1 1 d . A .
H12A H 0.0256 0.7375 -0.0365 0.087 Uiso 1 1 calc R . .
H12B H 0.0035 0.6823 0.0331 0.087 Uiso 1 1 calc R . .
H12C H -0.0441 0.7455 0.0162 0.087 Uiso 1 1 calc R . .
C13 C -0.0655(9) 0.5659(9) -0.0751(6) 0.059(3) Uani 1 1 d . A .
H13A H -0.0165 0.6118 -0.1052 0.089 Uiso 1 1 calc R . .
H13B H -0.1159 0.5143 -0.1012 0.089 Uiso 1 1 calc R . .
H13C H -0.0372 0.5396 -0.0448 0.089 Uiso 1 1 calc R . .
C14 C 0.0037(10) 0.5018(5) 0.0833 0.039(3) Uani 1 2 d S A .
H14A H 0.0269 0.4697 0.1128 0.058 Uiso 0.50 1 calc PR . .
H14B H 0.0269 0.5668 0.0992 0.058 Uiso 0.50 1 calc PR . .
H14C H 0.0269 0.5038 0.0380 0.058 Uiso 0.50 1 calc PR . .
C15A C -0.160(9) 0.373(10) -0.003(3) 0.054(4) Uani 0.50 1 d PD A 1
O1A O -0.1484(15) 0.3436(13) -0.0507(8) 0.070(5) Uani 0.50 1 d PD A 1
C16B C -0.163(9) 0.367(10) -0.015(3) 0.054(4) Uani 0.50 1 d PD A 2
H16A H -0.0972 0.3896 -0.0296 0.081 Uiso 0.50 1 calc PR A 2
H16B H -0.1935 0.3903 -0.0453 0.081 Uiso 0.50 1 calc PR A 2
H16C H -0.1979 0.2975 -0.0140 0.081 Uiso 0.50 1 calc PR A 2
C101 C -0.071(3) -0.047(2) -0.11882(16) 0.15(2) Uiso 0.166667 1 d PD . .
H10A H -0.0502 -0.0329 -0.1654 0.224 Uiso 0.166667 1 calc PR . .
H10B H -0.1261 -0.0399 -0.1116 0.224 Uiso 0.166667 1 calc PR . .
H10C H -0.0873 -0.1130 -0.1088 0.224 Uiso 0.166667 1 calc PR . .
C102 C 0.011(3) 0.021(5) -0.07288(15) 0.15(2) Uiso 0.166667 1 d PD . .
H10D H 0.0674 0.0146 -0.0811 0.179 Uiso 0.166667 1 calc PR . .
H10E H 0.0278 0.0873 -0.0832 0.179 Uiso 0.166667 1 calc PR . .
C103 C -0.018(3) 0.0000 0.0000 0.15(2) Uiso 0.333333 2 d SPD . .
H10F H -0.0353 -0.0665 0.0099 0.179 Uiso 0.166667 1 calc PR . .
H10G H -0.0747 0.0061 0.0078 0.179 Uiso 0.166667 1 calc PR . .
C104 C 0.062(2) 0.067(3) 0.04791(12) 0.15(2) Uiso 0.166667 1 d PD . .
H10H H 0.1185 0.0607 0.0401 0.179 Uiso 0.166667 1 calc PR . .
H10I H 0.0790 0.1333 0.0380 0.179 Uiso 0.166667 1 calc PR . .
C105 C 0.033(3) 0.046(2) 0.12078(10) 0.15(2) Uiso 0.166667 1 d PD . .
H10J H 0.0161 -0.0205 0.1311 0.179 Uiso 0.166667 1 calc PR . .
H10K H -0.0238 0.0520 0.1290 0.179 Uiso 0.166667 1 calc PR . .
C106 C 0.1144(18) 0.1144(18) 0.1667 0.15(2) Uiso 0.333333 2 d SPD . .
H10L H 0.0945 0.0990 0.2133 0.224 Uiso 0.166667 1 calc PR . .
H10M H 0.1300 0.1798 0.1573 0.224 Uiso 0.166667 1 calc PR . .
H10N H 0.1705 0.1080 0.1587 0.224 Uiso 0.166667 1 calc PR . .

loop_
_atom_site_aniso_label
_atom_site_aniso_U_11
_atom_site_aniso_U_22
_atom_site_aniso_U_33
_atom_site_aniso_U_23
_atom_site_aniso_U_13
_atom_site_aniso_U_12
Ir1 0.0334(3) 0.0399(2) 0.01868(19) -0.00242(19) 0.000 0.01672(13)
P1 0.0356(12) 0.0400(13) 0.0278(11) -0.0018(11) -0.0049(9) 0.0174(11)
C1 0.030(6) 0.042(5) 0.030(6) 0.000(5) 0.000 0.015(3)
C2 0.036(5) 0.041(6) 0.035(5) -0.002(5) -0.004(4) 0.016(4)
C3 0.042(6) 0.047(6) 0.037(5) 0.001(4) -0.006(4) 0.020(5)
C4 0.039(8) 0.058(7) 0.046(8) -0.003(7) 0.000 0.020(4)
C5 0.038(5) 0.051(6) 0.033(5) 0.001(4) -0.005(4) 0.017(5)
C6 0.049(6) 0.050(6) 0.049(6) -0.006(5) -0.010(5) 0.032(5)
C7 0.056(7) 0.058(7) 0.050(6) -0.004(5) 0.005(5) 0.032(6)
C8 0.063(8) 0.054(7) 0.070(8) 0.001(6) -0.012(6) 0.038(7)
C9 0.061(7) 0.053(7) 0.053(6) -0.018(6) -0.017(5) 0.032(6)
C10 0.045(6) 0.046(6) 0.039(5) 0.003(5) -0.004(5) 0.016(5)
C11 0.063(7) 0.056(7) 0.046(6) 0.015(6) -0.008(7) 0.017(6)
C12 0.050(7) 0.054(7) 0.052(7) 0.002(5) -0.004(6) 0.012(6)
C13 0.059(7) 0.072(8) 0.040(6) 0.006(6) 0.008(5) 0.028(6)
C14 0.061(9) 0.025(4) 0.042(7) 0.003(5) 0.000 0.030(4)
C15A 0.061(10) 0.040(13) 0.052(16) -0.004(18) 0.023(18) 0.018(10)
O1A 0.101(15) 0.060(11) 0.037(9) 0.005(8) 0.012(10) 0.031(11)
C16B 0.061(10) 0.040(13) 0.052(16) -0.004(18) 0.023(18) 0.018(10)

loop_
_atom_type_symbol
_atom_type_description
_atom_type_scat_dispersion_real
_atom_type_scat_dispersion_imag
_atom_type_scat_source
C C 0.0033 0.0016 'International Tables Vol C Tables 4.2.6.8 and 6.1.1.4'
H H 0.0000 0.0000 'International Tables Vol C Tables 4.2.6.8 and 6.1.1.4'
O O 0.0106 0.0060 'International Tables Vol C Tables 4.2.6.8 and 6.1.1.4'
P P 0.1023 0.0942 'International Tables Vol C Tables 4.2.6.8 and 6.1.1.4'
Ir Ir -1.4442 7.9887 'International Tables Vol C Tables 4.2.6.8 and 6.1.1.4'

loop_
_geom_angle_atom_site_label_1
_geom_angle_atom_site_label_2
_geom_angle_atom_site_label_3
_geom_angle
_geom_angle_site_symmetry_1
_geom_angle_site_symmetry_3
C15A Ir1 C15A 180(6) 12_565 .
C15A Ir1 C1 90(4) 12_565 .
C15A Ir1 C1 90(4) . .
C15A Ir1 C16B 179(5) 12_565 .
C15A Ir1 C16B 1(5) . .
C1 Ir1 C16B 89(3) . .
C15A Ir1 C16B 1(6) 12_565 12_565
C15A Ir1 C16B 179(5) . 12_565
C1 Ir1 C16B 89(3) . 12_565
C16B Ir1 C16B 178(7) . 12_565
C15A Ir1 C14 90(4) 12_565 .
C15A Ir1 C14 90(4) . .
C1 Ir1 C14 180.0(4) . .
C16B Ir1 C14 91(3) . .
C16B Ir1 C14 91(3) 12_565 .
C15A Ir1 P1 92(4) 12_565 .
C15A Ir1 P1 88(4) . .
C1 Ir1 P1 79.93(6) . .
C16B Ir1 P1 87(3) . .
C16B Ir1 P1 92(4) 12_565 .
C14 Ir1 P1 100.07(6) . .
C15A Ir1 P1 88(4) 12_565 12_565
C15A Ir1 P1 92(4) . 12_565
C1 Ir1 P1 79.93(6) . 12_565
C16B Ir1 P1 92(4) . 12_565
C16B Ir1 P1 87(3) 12_565 12_565
C14 Ir1 P1 100.07(6) . 12_565
P1 Ir1 P1 159.87(12) . 12_565
C5 P1 C10 106.7(5) . .
C5 P1 C6 102.4(5) . .
C10 P1 C6 107.5(5) . .
C5 P1 Ir1 98.6(3) . .
C10 P1 Ir1 120.5(4) . .
C6 P1 Ir1 118.3(3) . .
C2 C1 C2 117.7(12) . 12_565
C2 C1 Ir1 121.2(6) . .
C2 C1 Ir1 121.2(6) 12_565 .
C3 C2 C1 121.2(10) . .
C3 C2 C5 121.1(9) . .
C1 C2 C5 117.7(9) . .
C4 C3 C2 119.8(11) . .
C4 C3 H3 120.1 . .
C2 C3 H3 120.1 . .
C3 C4 C3 120.3(14) . 12_565
C3 C4 H4 119.8 . .
C3 C4 H4 119.8 12_565 .
C2 C5 P1 108.0(7) . .
C2 C5 H5A 110.1 . .
P1 C5 H5A 110.1 . .
C2 C5 H5B 110.1 . .
P1 C5 H5B 110.1 . .
H5A C5 H5B 108.4 . .
C7 C6 C8 106.0(9) . .
C7 C6 C9 109.8(10) . .
C8 C6 C9 107.0(9) . .
C7 C6 P1 109.4(7) . .
C8 C6 P1 113.3(8) . .
C9 C6 P1 111.2(7) . .
C6 C7 H7A 109.5 . .
C6 C7 H7B 109.5 . .
H7A C7 H7B 109.5 . .
C6 C7 H7C 109.5 . .
H7A C7 H7C 109.5 . .
H7B C7 H7C 109.5 . .
C6 C8 H8A 109.5 . .
C6 C8 H8B 109.5 . .
H8A C8 H8B 109.5 . .
C6 C8 H8C 109.5 . .
H8A C8 H8C 109.5 . .
H8B C8 H8C 109.5 . .
C6 C9 H9A 109.5 . .
C6 C9 H9B 109.5 . .
H9A C9 H9B 109.5 . .
C6 C9 H9C 109.5 . .
H9A C9 H9C 109.5 . .
H9B C9 H9C 109.5 . .
C12 C10 C13 105.7(10) . .
C12 C10 C11 110.1(9) . .
C13 C10 C11 106.5(9) . .
C12 C10 P1 109.8(8) . .
C13 C10 P1 110.6(8) . .
C11 C10 P1 113.8(8) . .
C10 C11 H11A 109.5 . .
C10 C11 H11B 109.5 . .
H11A C11 H11B 109.5 . .
C10 C11 H11C 109.5 . .
H11A C11 H11C 109.5 . .
H11B C11 H11C 109.5 . .
C10 C12 H12A 109.5 . .
C10 C12 H12B 109.5 . .
H12A C12 H12B 109.5 . .
C10 C12 H12C 109.5 . .
H12A C12 H12C 109.5 . .
H12B C12 H12C 109.5 . .
C10 C13 H13A 109.5 . .
C10 C13 H13B 109.5 . .
H13A C13 H13B 109.5 . .
C10 C13 H13C 109.5 . .
H13A C13 H13C 109.5 . .
H13B C13 H13C 109.5 . .
Ir1 C14 H14A 109.5 . .
Ir1 C14 H14B 109.5 . .
H14A C14 H14B 109.5 . .
Ir1 C14 H14C 109.5 . .
H14A C14 H14C 109.5 . .
H14B C14 H14C 109.5 . .
O1A C15A Ir1 169(8) . .
Ir1 C16B H16A 109.5 . .
Ir1 C16B H16B 109.5 . .
H16A C16B H16B 109.5 . .
Ir1 C16B H16C 109.5 . .
H16A C16B H16C 109.5 . .
H16B C16B H16C 109.5 . .
C102 C101 H10A 109.5 . .
C102 C101 H10B 109.5 . .
H10A C101 H10B 109.5 . .
C102 C101 H10C 109.5 . .
H10A C101 H10C 109.5 . .
H10B C101 H10C 109.5 . .
C103 C102 C101 111.07(17) . .
C103 C102 H10D 109.4 . .
C101 C102 H10D 109.4 . .
C103 C102 H10E 109.4 . .
C101 C102 H10E 109.4 . .
H10D C102 H10E 108.0 . .
C102 C103 C104 112.90(17) . .
C102 C103 H10F 109.0 . .
C104 C103 H10F 109.0 . .
C102 C103 H10G 109.0 . .
C104 C103 H10G 109.0 . .
H10F C103 H10G 107.8 . .
C105 C104 C103 112.91(17) . .
C105 C104 H10H 109.0 . .
C103 C104 H10H 109.0 . .
C105 C104 H10I 109.0 . .
C103 C104 H10I 109.0 . .
H10H C104 H10I 107.8 . .
C104 C105 C106 111.01(17) . .
C104 C105 H10J 109.4 . .
C106 C105 H10J 109.4 . .
C104 C105 H10K 109.4 . .
C106 C105 H10K 109.4 . .
H10J C105 H10K 108.0 . .
C105 C106 H10L 109.5 . .
C105 C106 H10M 109.5 . .
H10L C106 H10M 109.5 . .
C105 C106 H10N 109.5 . .
H10L C106 H10N 109.5 . .
H10M C106 H10N 109.5 . .

loop_
_geom_bond_atom_site_label_1
_geom_bond_atom_site_label_2
_geom_bond_distance
_geom_bond_site_symmetry_2
Ir1 C15A 1.888(9) 12_565
Ir1 C15A 1.888(9) .
Ir1 C1 2.085(12) .
Ir1 C16B 2.138(9) .
Ir1 C16B 2.138(9) 12_565
Ir1 C14 2.303(14) .
Ir1 P1 2.370(3) .
Ir1 P1 2.370(3) 12_565
P1 C5 1.848(10) .
P1 C10 1.893(11) .
P1 C6 1.905(11) .
C1 C2 1.401(11) .
C1 C2 1.401(11) 12_565
C2 C3 1.390(14) .
C2 C5 1.516(14) .
C3 C4 1.383(13) .
C3 H3 0.9500 .
C4 C3 1.383(13) 12_565
C4 H4 0.9500 .
C5 H5A 0.9900 .
C5 H5B 0.9900 .
C6 C7 1.518(16) .
C6 C8 1.551(14) .
C6 C9 1.552(14) .
C7 H7A 0.9800 .
C7 H7B 0.9800 .
C7 H7C 0.9800 .
C8 H8A 0.9800 .
C8 H8B 0.9800 .
C8 H8C 0.9800 .
C9 H9A 0.9800 .
C9 H9B 0.9800 .
C9 H9C 0.9800 .
C10 C12 1.535(15) .
C10 C13 1.547(16) .
C10 C11 1.550(15) .
C11 H11A 0.9800 .
C11 H11B 0.9800 .
C11 H11C 0.9800 .
C12 H12A 0.9800 .
C12 H12B 0.9800 .
C12 H12C 0.9800 .
C13 H13A 0.9800 .
C13 H13B 0.9800 .
C13 H13C 0.9800 .
C14 H14A 0.9800 .
C14 H14B 0.9800 .
C14 H14C 0.9800 .
C15A O1A 1.131(9) .
C16B H16A 0.9800 .
C16B H16B 0.9800 .
C16B H16C 0.9800 .
C101 C102 1.5364(19) .
C101 H10A 0.9800 .
C101 H10B 0.9800 .
C101 H10C 0.9800 .
C102 C103 1.5206(18) .
C102 H10D 0.9900 .
C102 H10E 0.9900 .
C103 C104 1.5373(17) .
C103 H10F 0.9900 .
C103 H10G 0.9900 .
C104 C105 1.5204(18) .
C104 H10H 0.9900 .
C104 H10I 0.9900 .
C105 C106 1.5371(19) .
C105 H10J 0.9900 .
C105 H10K 0.9900 .
C106 H10L 0.9800 .
C106 H10M 0.9800 .
C106 H10N 0.9800 .

loop_
_geom_torsion_atom_site_label_1
_geom_torsion_atom_site_label_2
_geom_torsion_atom_site_label_3
_geom_torsion_atom_site_label_4
_geom_torsion
_geom_torsion_site_symmetry_1
_geom_torsion_site_symmetry_4
C15A Ir1 P1 C5 -119(4) 12_565 .
C15A Ir1 P1 C5 61(4) . .
C1 Ir1 P1 C5 -29.6(3) . .
C16B Ir1 P1 C5 60(4) . .
C16B Ir1 P1 C5 -118(3) 12_565 .
C14 Ir1 P1 C5 150.4(3) . .
P1 Ir1 P1 C5 -29.6(3) 12_565 .
C15A Ir1 P1 C10 125(3) 12_565 .
C15A Ir1 P1 C10 -55(4) . .
C1 Ir1 P1 C10 -144.8(4) . .
C16B Ir1 P1 C10 -55(4) . .
C16B Ir1 P1 C10 126(3) 12_565 .
C14 Ir1 P1 C10 35.2(4) . .
P1 Ir1 P1 C10 -144.8(4) 12_565 .
C15A Ir1 P1 C6 -10(4) 12_565 .
C15A Ir1 P1 C6 170(4) . .
C1 Ir1 P1 C6 79.6(4) . .
C16B Ir1 P1 C6 169(4) . .
C16B Ir1 P1 C6 -9(3) 12_565 .
C14 Ir1 P1 C6 -100.4(4) . .
P1 Ir1 P1 C6 79.6(4) 12_565 .
C15A Ir1 C1 C2 114(4) 12_565 .
C15A Ir1 C1 C2 -66(4) . .
C16B Ir1 C1 C2 -65(4) . .
C16B Ir1 C1 C2 115(4) 12_565 .
P1 Ir1 C1 C2 22.2(5) . .
P1 Ir1 C1 C2 -157.8(5) 12_565 .
C15A Ir1 C1 C2 -66(4) 12_565 12_565
C15A Ir1 C1 C2 114(4) . 12_565
C16B Ir1 C1 C2 115(4) . 12_565
C16B Ir1 C1 C2 -65(4) 12_565 12_565
P1 Ir1 C1 C2 -157.9(5) . 12_565
P1 Ir1 C1 C2 22.1(5) 12_565 12_565
C2 C1 C2 C3 0.3(7) 12_565 .
Ir1 C1 C2 C3 -179.7(7) . .
C2 C1 C2 C5 178.2(10) 12_565 .
Ir1 C1 C2 C5 -1.8(10) . .
C1 C2 C3 C4 -0.6(15) . .
C5 C2 C3 C4 -178.4(8) . .
C2 C3 C4 C3 0.3(7) . 12_565
C3 C2 C5 P1 150.8(9) . .
C1 C2 C5 P1 -27.0(10) . .
C10 P1 C5 C2 163.0(7) . .
C6 P1 C5 C2 -84.1(8) . .
Ir1 P1 C5 C2 37.4(7) . .
C5 P1 C6 C7 48.5(8) . .
C10 P1 C6 C7 160.7(7) . .
Ir1 P1 C6 C7 -58.6(8) . .
C5 P1 C6 C8 -69.6(9) . .
C10 P1 C6 C8 42.7(9) . .
Ir1 P1 C6 C8 -176.6(7) . .
C5 P1 C6 C9 169.9(8) . .
C10 P1 C6 C9 -77.9(9) . .
Ir1 P1 C6 C9 62.9(8) . .
C5 P1 C10 C12 163.7(8) . .
C6 P1 C10 C12 54.4(9) . .
Ir1 P1 C10 C12 -85.3(9) . .
C5 P1 C10 C13 -80.0(9) . .
C6 P1 C10 C13 170.7(7) . .
Ir1 P1 C10 C13 31.0(9) . .
C5 P1 C10 C11 39.8(10) . .
C6 P1 C10 C11 -69.5(9) . .
Ir1 P1 C10 C11 150.8(7) . .
C101 C102 C103 C104 180.0(4) . .
C102 C103 C104 C105 -180.0(5) . .
C103 C104 C105 C106 -179.8(6) . .
